data_7715957
loop_
_publ_author_name
'Cui, Luxia'
'Furuta, Ryoji'
'Harada, Takunori'
'Konta, Takeru'
'Hoshino, Yu'
'Ono, Toshikazu'

_publ_section_title
;
 Simultaneous discovery of chiral and achiral dyes: elucidating the
 optical functions of helical and flag-hinged boron tetradentate
 complexes.
;
_journal_issue 21
_journal_name_full 'Dalton transactions (Cambridge, England : 2003)'
_journal_page_first 9183
_journal_page_last 9191
_journal_paper_doi 10.1039/d4dt01172d
_journal_volume 53
_journal_year 2024
_chemical_formula_moiety 'C28 H26 B4 F8 N8 O2'
_chemical_formula_sum 'C28 H26 B4 F8 N8 O2'
_chemical_formula_weight 701.81
_space_group_crystal_system triclinic
_space_group_IT_number 2
_space_group_name_Hall '-P 1'
_space_group_name_H-M_alt 'P -1'
_atom_sites_solution_hydrogens geom
_atom_sites_solution_primary dual
_audit_creation_date 2023-03-30
_audit_creation_method
;
Olex2 1.2-ac3
(compiled 2017.02.24 svn.r3390 for Rigaku Oxford Diffraction, GUI svn.r5318)
;
_audit_update_record
;
2023-12-28 deposited with the CCDC.	2024-05-06 downloaded from the CCDC.
;
_cell_angle_alpha 84.337(6)
_cell_angle_beta 83.855(6)
_cell_angle_gamma 80.627(6)
_cell_formula_units_Z 2
_cell_length_a 9.2962(7)
_cell_length_b 9.8661(7)
_cell_length_c 17.0113(12)
_cell_measurement_reflns_used 2338
_cell_measurement_temperature 123
_cell_measurement_theta_max 23.1350
_cell_measurement_theta_min 2.4990
_cell_volume 1525.30(19)
_computing_cell_refinement 'CrysAlisPro 1.171.39.34a (Rigaku OD, 2017)'
_computing_data_collection 'CrysAlisPro 1.171.39.34a (Rigaku OD, 2017)'
_computing_data_reduction 'CrysAlisPro 1.171.39.34a (Rigaku OD, 2017)'
_computing_molecular_graphics 'Olex2 (Dolomanov et al., 2009)'
_computing_publication_material 'Olex2 (Dolomanov et al., 2009)'
_computing_structure_refinement 'ShelXL (Sheldrick, 2015)'
_computing_structure_solution 'ShelXT (Sheldrick, 2015)'
_diffrn_ambient_temperature 123
_diffrn_detector 'CCD plate'
_diffrn_measured_fraction_theta_full 0.999
_diffrn_measured_fraction_theta_max 0.999
_diffrn_measurement_details
;
List of Runs (angles in degrees, time in seconds):

  # Type    Start    End  Width  t~exp~   \w     \q     \k     \f   Frames
#--------------------------------------------------------------------------
  1  \w    -74.00 119.00   1.00   55.00    --   30.00  54.00 150.00  193
  2  \w    -74.00 119.00   1.00   55.00    --   30.00  54.00 150.00  193
  3  \w    -67.00 119.00   1.00   55.00    --   30.00  54.00   0.00  186
  4  \w      1.00  31.00   1.00   55.00    --   30.00  54.00 -90.00   30
;
_diffrn_measurement_device 'two-circle diffractometer'
_diffrn_measurement_device_type 'XtaLAB Mini (JP)'
_diffrn_measurement_method '\w scans'
_diffrn_orient_matrix_type 'CrysAlisPro convention (1999,Acta A55,543-557)'
_diffrn_orient_matrix_UB_11 0.0059968000
_diffrn_orient_matrix_UB_12 0.0675867000
_diffrn_orient_matrix_UB_13 0.0087136000
_diffrn_orient_matrix_UB_21 0.0626571000
_diffrn_orient_matrix_UB_22 -0.0265754000
_diffrn_orient_matrix_UB_23 0.0203300000
_diffrn_orient_matrix_UB_31 0.0455002000
_diffrn_orient_matrix_UB_32 0.0084775000
_diffrn_orient_matrix_UB_33 -0.0357995000
_diffrn_radiation_monochromator graphite
_diffrn_radiation_probe x-ray
_diffrn_radiation_type MoK\a
_diffrn_radiation_wavelength 0.71073
_diffrn_reflns_av_R_equivalents 0.0496
_diffrn_reflns_av_unetI/netI 0.0658
_diffrn_reflns_Laue_measured_fraction_full 0.999
_diffrn_reflns_Laue_measured_fraction_max 0.999
_diffrn_reflns_limit_h_max 11
_diffrn_reflns_limit_h_min -11
_diffrn_reflns_limit_k_max 12
_diffrn_reflns_limit_k_min -12
_diffrn_reflns_limit_l_max 19
_diffrn_reflns_limit_l_min -21
_diffrn_reflns_number 16242
_diffrn_reflns_point_group_measured_fraction_full 0.999
_diffrn_reflns_point_group_measured_fraction_max 0.999
_diffrn_reflns_theta_full 25.242
_diffrn_reflns_theta_max 26.368
_diffrn_reflns_theta_min 2.508
_diffrn_source 'fine-focus sealed X-ray tube'
_diffrn_source_type 'Rigaku (Mo) X-ray Source'
_exptl_absorpt_coefficient_mu 0.131
_exptl_absorpt_correction_T_max 1.00000
_exptl_absorpt_correction_T_min 0.89779
_exptl_absorpt_correction_type multi-scan
_exptl_absorpt_process_details
;
CrysAlisPro 1.171.39.34a (Rigaku Oxford Diffraction, 2017)
Empirical absorption correction using spherical harmonics,
 implemented in SCALE3 ABSPACK scaling algorithm.
;
_exptl_crystal_colour yellow
_exptl_crystal_colour_primary yellow
_exptl_crystal_density_diffrn 1.528
_exptl_crystal_description prism
_exptl_crystal_F_000 716
_exptl_crystal_size_max 0.4
_exptl_crystal_size_mid 0.1
_exptl_crystal_size_min 0.1
_refine_diff_density_max 0.509
_refine_diff_density_min -0.271
_refine_diff_density_rms 0.060
_refine_ls_extinction_method none
_refine_ls_goodness_of_fit_ref 1.019
_refine_ls_hydrogen_treatment constr
_refine_ls_matrix_type full
_refine_ls_number_parameters 455
_refine_ls_number_reflns 6239
_refine_ls_number_restraints 0
_refine_ls_restrained_S_all 1.019
_refine_ls_R_factor_all 0.1068
_refine_ls_R_factor_gt 0.0546
_refine_ls_shift/su_max 0.000
_refine_ls_shift/su_mean 0.000
_refine_ls_structure_factor_coef Fsqd
_refine_ls_weighting_details 'w=1/[\s^2^(Fo^2^)+(0.0600P)^2^+0.8130P] where P=(Fo^2^+2Fc^2^)/3'
_refine_ls_weighting_scheme calc
_refine_ls_wR_factor_gt 0.1214
_refine_ls_wR_factor_ref 0.1479
_reflns_Friedel_coverage 0.000
_reflns_number_gt 3800
_reflns_number_total 6239
_reflns_threshold_expression 'I > 2\s(I)'
_cod_data_source_file d4dt01172d2.cif
_cod_data_source_block ono144
_cod_depositor_comments 'Adding full bibliography for 7715954--7715958.cif.'
_cod_database_code 7715957
_shelx_shelxl_version_number 2017/1
_chemical_oxdiff_formula 'C H N O B F '
_chemical_oxdiff_usercomment '123K dimeaniline-BOAPH-dimer Ch2Cl2 hexane'
_shelx_space_group_comment
;
The symmetry employed for this shelxl refinement is uniquely defined
by the following loop, which should always be used as a source of
symmetry information in preference to the above space-group names.
They are only intended as comments.
;
_diffrn_oxdiff_ac3_digest_frames
;
015ec8f4c7cbddb2aed54f321b57d3d4de00602eef4
;
_reflns_odcompleteness_completeness 99.87
_reflns_odcompleteness_iscentric 1
_reflns_odcompleteness_theta 26.32
_olex2_refinement_description
;
1. Fixed Uiso
 At 1.2 times of:
  All C(H) groups
 At 1.5 times of:
  All C(H,H,H) groups
2.a Aromatic/amide H refined with riding coordinates:
 C2(H2), C3(H3), C4(H4), C8(H8), C9(H9), C11(H11), C12(H12), C16(H16),
 C17(H17), C18(H18), C22(H22), C23(H23), C25(H25), C26(H26)
2.b Idealised Me refined as rotating group:
 C13(H13A,H13B,H13C), C14(H14A,H14B,H14C), C27(H27A,H27B,H27C), C28(H28A,H28B,
 H28C)
;
_olex2_submission_special_instructions 'No special instructions were received'
_oxdiff_exptl_absorpt_empirical_details
;
Empirical correction (ABSPACK) includes:
- Absorption correction using spherical harmonics
- Frame scaling
;
_oxdiff_exptl_absorpt_empirical_full_max 1.164
_oxdiff_exptl_absorpt_empirical_full_min 0.917

loop_
_space_group_symop_operation_xyz
'x, y, z'
'-x, -y, -z'

loop_
_atom_site_label
_atom_site_type_symbol
_atom_site_fract_x
_atom_site_fract_y
_atom_site_fract_z
_atom_site_U_iso_or_equiv
_atom_site_adp_type
_atom_site_occupancy
_atom_site_site_symmetry_order
_atom_site_calc_flag
_atom_site_refinement_flags_posn
_atom_site_refinement_flags_adp
_atom_site_refinement_flags_occupancy
_atom_site_disorder_assembly
_atom_site_disorder_group
B1 B 0.9034(4) 0.4921(3) 0.13614(19) 0.0254(7) Uani 1 1 d . . . . .
B2 B 0.8221(4) 0.8416(3) 0.0160(2) 0.0303(8) Uani 1 1 d . . . . .
B3 B 0.8611(4) 0.5369(3) 0.40230(19) 0.0265(7) Uani 1 1 d . . . . .
B4 B 0.7882(4) 0.2073(3) 0.5305(2) 0.0306(8) Uani 1 1 d . . . . .
C1 C 1.0488(3) 0.5674(3) 0.24759(16) 0.0257(6) Uani 1 1 d . . . . .
C2 C 1.1079(3) 0.6691(3) 0.27574(17) 0.0312(7) Uani 1 1 d . . . . .
H2 H 1.159083 0.650536 0.322011 0.037 Uiso 1 1 calc R . . . .
C3 C 1.0923(3) 0.8020(3) 0.23547(17) 0.0313(7) Uani 1 1 d . . . . .
H3 H 1.131372 0.873151 0.255824 0.038 Uiso 1 1 calc R . . . .
C4 C 1.0227(3) 0.8303(3) 0.16839(17) 0.0281(7) Uani 1 1 d . . . . .
H4 H 1.012160 0.919722 0.141282 0.034 Uiso 1 1 calc R . . . .
C5 C 0.9661(3) 0.7209(3) 0.14028(17) 0.0265(6) Uani 1 1 d . . . . .
C6 C 0.7652(3) 0.6207(3) 0.00813(16) 0.0269(6) Uani 1 1 d . . . . .
C7 C 0.7082(3) 0.5130(3) -0.02565(16) 0.0276(7) Uani 1 1 d . . . . .
C8 C 0.7418(3) 0.3735(3) -0.00143(17) 0.0297(7) Uani 1 1 d . . . . .
H8 H 0.800285 0.346490 0.041622 0.036 Uiso 1 1 calc R . . . .
C9 C 0.6927(3) 0.2731(3) -0.03801(17) 0.0301(7) Uani 1 1 d . . . . .
H9 H 0.717218 0.178802 -0.019785 0.036 Uiso 1 1 calc R . . . .
C10 C 0.6061(3) 0.3101(3) -0.10258(17) 0.0303(7) Uani 1 1 d . . . . .
C11 C 0.5714(3) 0.4513(3) -0.12699(18) 0.0324(7) Uani 1 1 d . . . . .
H11 H 0.513832 0.478944 -0.170353 0.039 Uiso 1 1 calc R . . . .
C12 C 0.6201(3) 0.5505(3) -0.08872(17) 0.0293(7) Uani 1 1 d . . . . .
H12 H 0.593391 0.645190 -0.105376 0.035 Uiso 1 1 calc R . . . .
C13 C 0.4687(4) 0.2471(3) -0.2056(2) 0.0459(9) Uani 1 1 d . . . . .
H13A H 0.401106 0.332367 -0.196185 0.069 Uiso 1 1 calc GR . . . .
H13B H 0.412671 0.172644 -0.209882 0.069 Uiso 1 1 calc GR . . . .
H13C H 0.531237 0.260938 -0.254925 0.069 Uiso 1 1 calc GR . . . .
C14 C 0.6011(4) 0.0657(3) -0.11716(19) 0.0376(8) Uani 1 1 d . . . . .
H14A H 0.708082 0.044045 -0.119590 0.056 Uiso 1 1 calc GR . . . .
H14B H 0.564698 0.010496 -0.153346 0.056 Uiso 1 1 calc GR . . . .
H14C H 0.559151 0.044290 -0.062875 0.056 Uiso 1 1 calc GR . . . .
C15 C 1.0530(3) 0.4264(3) 0.28928(17) 0.0278(7) Uani 1 1 d . . . . .
C16 C 1.1392(3) 0.3113(3) 0.26271(18) 0.0330(7) Uani 1 1 d . . . . .
H16 H 1.203128 0.318126 0.215502 0.040 Uiso 1 1 calc R . . . .
C17 C 1.1330(3) 0.1821(3) 0.30571(19) 0.0366(8) Uani 1 1 d . . . . .
H17 H 1.195919 0.102744 0.288343 0.044 Uiso 1 1 calc R . . . .
C18 C 1.0372(3) 0.1699(3) 0.37227(18) 0.0340(7) Uani 1 1 d . . . . .
H18 H 1.029745 0.082916 0.400445 0.041 Uiso 1 1 calc R . . . .
C19 C 0.9501(3) 0.2918(3) 0.39720(17) 0.0283(7) Uani 1 1 d . . . . .
C20 C 0.6980(3) 0.4433(3) 0.53431(17) 0.0275(7) Uani 1 1 d . . . . .
C21 C 0.6198(3) 0.5661(3) 0.56882(16) 0.0281(7) Uani 1 1 d . . . . .
C22 C 0.5167(3) 0.5503(3) 0.63308(17) 0.0327(7) Uani 1 1 d . . . . .
H22 H 0.498346 0.460258 0.651875 0.039 Uiso 1 1 calc R . . . .
C23 C 0.4407(3) 0.6610(3) 0.67018(18) 0.0361(8) Uani 1 1 d . . . . .
H23 H 0.370635 0.646091 0.713809 0.043 Uiso 1 1 calc R . . . .
C24 C 0.4646(3) 0.7960(3) 0.64477(17) 0.0306(7) Uani 1 1 d . . . . .
C25 C 0.5693(3) 0.8122(3) 0.57887(18) 0.0354(7) Uani 1 1 d . . . . .
H25 H 0.587982 0.901972 0.559603 0.042 Uiso 1 1 calc R . . . .
C26 C 0.6441(3) 0.6999(3) 0.54255(17) 0.0333(7) Uani 1 1 d . . . . .
H26 H 0.713915 0.713401 0.498598 0.040 Uiso 1 1 calc R . . . .
C27 C 0.2854(4) 0.8891(4) 0.7500(2) 0.0472(9) Uani 1 1 d . . . . .
H27A H 0.200688 0.856055 0.732982 0.071 Uiso 1 1 calc GR . . . .
H27B H 0.253158 0.976848 0.773648 0.071 Uiso 1 1 calc GR . . . .
H27C H 0.331411 0.820985 0.789296 0.071 Uiso 1 1 calc GR . . . .
C28 C 0.3805(4) 1.0455(3) 0.6394(2) 0.0491(9) Uani 1 1 d . . . . .
H28A H 0.478235 1.072167 0.629005 0.074 Uiso 1 1 calc GR . . . .
H28B H 0.317188 1.112075 0.671967 0.074 Uiso 1 1 calc GR . . . .
H28C H 0.338780 1.044334 0.588993 0.074 Uiso 1 1 calc GR . . . .
F1 F 0.78758(17) 0.44852(16) 0.18394(9) 0.0318(4) Uani 1 1 d . . . . .
F2 F 0.99967(17) 0.38314(16) 0.10962(9) 0.0313(4) Uani 1 1 d . . . . .
F3 F 0.72924(19) 0.94312(17) 0.05319(10) 0.0389(4) Uani 1 1 d . . . . .
F4 F 0.91980(19) 0.89672(18) -0.03949(10) 0.0386(4) Uani 1 1 d . . . . .
F5 F 0.76161(18) 0.61378(16) 0.35528(9) 0.0329(4) Uani 1 1 d . . . . .
F6 F 0.94291(18) 0.61775(17) 0.43469(9) 0.0337(4) Uani 1 1 d . . . . .
F7 F 0.7158(2) 0.10925(18) 0.50766(10) 0.0430(5) Uani 1 1 d . . . . .
F8 F 0.8929(2) 0.14651(17) 0.57993(10) 0.0394(4) Uani 1 1 d . . . . .
N1 N 0.9795(2) 0.5929(2) 0.17898(13) 0.0247(5) Uani 1 1 d . . . . .
N2 N 0.8948(3) 0.7302(2) 0.07556(14) 0.0295(6) Uani 1 1 d . . . . .
N3 N 0.8505(3) 0.6017(2) 0.06701(14) 0.0286(6) Uani 1 1 d . . . . .
N4 N 0.5586(3) 0.2110(3) -0.14034(15) 0.0360(6) Uani 1 1 d . . . . .
N5 N 0.9612(3) 0.4168(2) 0.35801(13) 0.0256(5) Uani 1 1 d . . . . .
N6 N 0.7892(3) 0.4382(2) 0.46869(13) 0.0269(5) Uani 1 1 d . . . . .
N7 N 0.8498(3) 0.3001(2) 0.45978(14) 0.0299(6) Uani 1 1 d . . . . .
N8 N 0.3912(3) 0.9089(3) 0.68133(15) 0.0383(6) Uani 1 1 d . . . . .
O1 O 0.7395(2) 0.7489(2) -0.02231(11) 0.0303(5) Uani 1 1 d . . . . .
O2 O 0.6858(2) 0.3200(2) 0.56978(11) 0.0323(5) Uani 1 1 d . . . . .

loop_
_atom_site_aniso_label
_atom_site_aniso_U_11
_atom_site_aniso_U_22
_atom_site_aniso_U_33
_atom_site_aniso_U_23
_atom_site_aniso_U_13
_atom_site_aniso_U_12
B1 0.0293(18) 0.0256(17) 0.0217(17) -0.0017(13) -0.0008(14) -0.0065(14)
B2 0.035(2) 0.0283(18) 0.0284(19) 0.0014(14) -0.0042(15) -0.0073(15)
B3 0.0323(19) 0.0269(18) 0.0222(18) 0.0030(13) -0.0047(14) -0.0114(14)
B4 0.039(2) 0.0272(18) 0.029(2) 0.0005(14) -0.0098(15) -0.0101(15)
C1 0.0253(15) 0.0307(16) 0.0207(15) -0.0025(12) 0.0009(12) -0.0049(12)
C2 0.0341(18) 0.0358(18) 0.0254(17) -0.0032(13) -0.0050(13) -0.0085(14)
C3 0.0369(18) 0.0321(17) 0.0275(17) -0.0052(13) 0.0013(13) -0.0137(13)
C4 0.0292(16) 0.0259(15) 0.0301(17) -0.0012(12) -0.0001(13) -0.0086(12)
C5 0.0239(15) 0.0298(16) 0.0251(16) -0.0028(12) 0.0034(12) -0.0054(12)
C6 0.0250(16) 0.0331(17) 0.0228(16) -0.0003(12) 0.0011(12) -0.0082(12)
C7 0.0229(15) 0.0371(17) 0.0240(16) -0.0022(12) -0.0016(12) -0.0089(13)
C8 0.0303(17) 0.0357(17) 0.0246(16) -0.0058(13) -0.0030(12) -0.0070(13)
C9 0.0308(17) 0.0309(17) 0.0288(17) 0.0008(13) -0.0038(13) -0.0071(13)
C10 0.0275(16) 0.0378(18) 0.0273(17) -0.0031(13) -0.0002(13) -0.0110(13)
C11 0.0281(16) 0.0449(19) 0.0253(17) 0.0022(13) -0.0075(12) -0.0087(14)
C12 0.0257(16) 0.0327(17) 0.0287(17) 0.0003(13) -0.0008(12) -0.0052(13)
C13 0.058(2) 0.043(2) 0.042(2) -0.0005(16) -0.0252(18) -0.0128(17)
C14 0.0407(19) 0.0397(19) 0.0361(19) -0.0038(14) -0.0106(14) -0.0122(15)
C15 0.0280(16) 0.0292(16) 0.0285(16) -0.0010(12) -0.0081(12) -0.0081(13)
C16 0.0350(18) 0.0336(17) 0.0304(17) -0.0029(13) -0.0010(13) -0.0066(14)
C17 0.0397(19) 0.0291(17) 0.041(2) -0.0056(14) -0.0073(15) -0.0017(14)
C18 0.0402(19) 0.0280(17) 0.0346(18) 0.0015(13) -0.0084(14) -0.0074(14)
C19 0.0353(17) 0.0275(16) 0.0244(16) -0.0005(12) -0.0102(13) -0.0082(13)
C20 0.0296(16) 0.0293(16) 0.0264(16) 0.0036(12) -0.0082(13) -0.0125(13)
C21 0.0303(16) 0.0312(17) 0.0244(16) 0.0021(12) -0.0090(12) -0.0078(13)
C22 0.0342(18) 0.0312(17) 0.0325(18) 0.0063(13) -0.0054(14) -0.0081(14)
C23 0.0335(18) 0.0428(19) 0.0311(18) 0.0042(14) 0.0023(14) -0.0105(15)
C24 0.0293(17) 0.0380(18) 0.0248(16) -0.0011(13) -0.0054(13) -0.0054(13)
C25 0.0435(19) 0.0295(17) 0.0336(18) 0.0003(13) -0.0002(14) -0.0107(14)
C26 0.0378(18) 0.0342(18) 0.0279(17) 0.0001(13) 0.0022(13) -0.0101(14)
C27 0.046(2) 0.048(2) 0.047(2) -0.0108(16) 0.0130(16) -0.0115(17)
C28 0.080(3) 0.0315(19) 0.036(2) -0.0114(15) -0.0051(18) -0.0065(17)
F1 0.0304(10) 0.0356(10) 0.0303(9) 0.0026(7) 0.0005(7) -0.0125(7)
F2 0.0327(10) 0.0310(9) 0.0308(10) -0.0056(7) -0.0034(7) -0.0048(7)
F3 0.0426(11) 0.0340(10) 0.0401(11) -0.0046(8) -0.0049(8) -0.0039(8)
F4 0.0429(11) 0.0394(10) 0.0346(10) 0.0075(8) -0.0048(8) -0.0155(8)
F5 0.0342(10) 0.0317(10) 0.0314(10) 0.0054(7) -0.0049(7) -0.0041(7)
F6 0.0389(10) 0.0345(10) 0.0317(10) -0.0048(7) -0.0028(8) -0.0165(8)
F7 0.0567(12) 0.0368(10) 0.0413(11) -0.0008(8) -0.0071(9) -0.0243(9)
F8 0.0548(12) 0.0314(10) 0.0326(10) 0.0023(8) -0.0134(9) -0.0054(8)
N1 0.0253(13) 0.0267(13) 0.0225(13) -0.0002(10) -0.0003(10) -0.0073(10)
N2 0.0358(15) 0.0265(13) 0.0284(14) 0.0017(10) -0.0050(11) -0.0124(11)
N3 0.0338(14) 0.0278(13) 0.0253(14) 0.0012(10) -0.0028(11) -0.0103(11)
N4 0.0420(16) 0.0392(16) 0.0310(15) -0.0052(12) -0.0115(12) -0.0121(12)
N5 0.0326(14) 0.0249(13) 0.0209(13) 0.0002(10) -0.0071(10) -0.0070(10)
N6 0.0346(14) 0.0234(13) 0.0234(13) 0.0007(10) -0.0040(11) -0.0072(10)
N7 0.0385(15) 0.0228(13) 0.0295(14) 0.0000(10) -0.0064(11) -0.0067(11)
N8 0.0441(17) 0.0383(16) 0.0312(15) -0.0024(12) 0.0020(12) -0.0062(13)
O1 0.0316(12) 0.0292(11) 0.0302(12) 0.0026(9) -0.0055(9) -0.0061(9)
O2 0.0394(13) 0.0287(11) 0.0291(12) 0.0048(9) -0.0030(9) -0.0102(9)

loop_
_atom_type_symbol
_atom_type_description
_atom_type_scat_dispersion_real
_atom_type_scat_dispersion_imag
_atom_type_scat_source
C C 0.0033 0.0016 'International Tables Vol C Tables 4.2.6.8 and 6.1.1.4'
H H 0.0000 0.0000 'International Tables Vol C Tables 4.2.6.8 and 6.1.1.4'
B B 0.0013 0.0007 'International Tables Vol C Tables 4.2.6.8 and 6.1.1.4'
F F 0.0171 0.0103 'International Tables Vol C Tables 4.2.6.8 and 6.1.1.4'
N N 0.0061 0.0033 'International Tables Vol C Tables 4.2.6.8 and 6.1.1.4'
O O 0.0106 0.0060 'International Tables Vol C Tables 4.2.6.8 and 6.1.1.4'

loop_
_geom_angle_atom_site_label_1
_geom_angle_atom_site_label_2
_geom_angle_atom_site_label_3
_geom_angle
_geom_angle_site_symmetry_1
_geom_angle_site_symmetry_3
_geom_angle_publ_flag
F1 B1 N1 111.4(2) . . ?
F1 B1 N3 112.0(2) . . ?
F2 B1 F1 111.2(2) . . ?
F2 B1 N1 112.6(2) . . ?
F2 B1 N3 113.0(2) . . ?
N3 B1 N1 95.8(2) . . ?
F3 B2 F4 111.1(3) . . ?
F3 B2 N2 112.1(3) . . ?
F3 B2 O1 111.9(3) . . ?
F4 B2 N2 113.8(3) . . ?
F4 B2 O1 110.1(2) . . ?
O1 B2 N2 97.1(2) . . ?
F5 B3 F6 112.0(2) . . ?
F5 B3 N5 112.5(2) . . ?
F5 B3 N6 113.1(2) . . ?
F6 B3 N5 111.8(2) . . ?
F6 B3 N6 111.0(2) . . ?
N6 B3 N5 95.3(2) . . ?
F7 B4 F8 110.0(3) . . ?
F7 B4 N7 113.5(3) . . ?
F7 B4 O2 112.3(3) . . ?
F8 B4 N7 113.1(3) . . ?
F8 B4 O2 110.6(3) . . ?
O2 B4 N7 96.8(2) . . ?
C2 C1 C15 122.7(3) . . ?
C2 C1 N1 120.3(3) . . ?
N1 C1 C15 117.0(2) . . ?
C1 C2 H2 120.3 . . ?
C1 C2 C3 119.4(3) . . ?
C3 C2 H2 120.3 . . ?
C2 C3 H3 119.3 . . ?
C4 C3 C2 121.4(3) . . ?
C4 C3 H3 119.3 . . ?
C3 C4 H4 121.4 . . ?
C3 C4 C5 117.3(3) . . ?
C5 C4 H4 121.4 . . ?
N1 C5 C4 121.8(3) . . ?
N2 C5 C4 125.4(3) . . ?
N2 C5 N1 112.8(2) . . ?
N3 C6 C7 125.5(3) . . ?
O1 C6 C7 120.3(3) . . ?
O1 C6 N3 114.1(2) . . ?
C8 C7 C6 123.6(3) . . ?
C8 C7 C12 117.9(3) . . ?
C12 C7 C6 118.4(3) . . ?
C7 C8 H8 119.0 . . ?
C9 C8 C7 122.1(3) . . ?
C9 C8 H8 119.0 . . ?
C8 C9 H9 119.9 . . ?
C8 C9 C10 120.2(3) . . ?
C10 C9 H9 119.9 . . ?
C11 C10 C9 117.8(3) . . ?
N4 C10 C9 120.8(3) . . ?
N4 C10 C11 121.4(3) . . ?
C10 C11 H11 119.5 . . ?
C12 C11 C10 121.0(3) . . ?
C12 C11 H11 119.5 . . ?
C7 C12 H12 119.5 . . ?
C11 C12 C7 120.9(3) . . ?
C11 C12 H12 119.5 . . ?
H13A C13 H13B 109.5 . . ?
H13A C13 H13C 109.5 . . ?
H13B C13 H13C 109.5 . . ?
N4 C13 H13A 109.5 . . ?
N4 C13 H13B 109.5 . . ?
N4 C13 H13C 109.5 . . ?
H14A C14 H14B 109.5 . . ?
H14A C14 H14C 109.5 . . ?
H14B C14 H14C 109.5 . . ?
N4 C14 H14A 109.5 . . ?
N4 C14 H14B 109.5 . . ?
N4 C14 H14C 109.5 . . ?
C16 C15 C1 124.1(3) . . ?
C16 C15 N5 120.2(3) . . ?
N5 C15 C1 115.8(2) . . ?
C15 C16 H16 120.1 . . ?
C15 C16 C17 119.7(3) . . ?
C17 C16 H16 120.1 . . ?
C16 C17 H17 119.6 . . ?
C18 C17 C16 120.8(3) . . ?
C18 C17 H17 119.6 . . ?
C17 C18 H18 121.3 . . ?
C17 C18 C19 117.3(3) . . ?
C19 C18 H18 121.3 . . ?
N5 C19 C18 121.8(3) . . ?
N7 C19 C18 125.9(3) . . ?
N7 C19 N5 112.3(2) . . ?
N6 C20 C21 126.9(2) . . ?
O2 C20 C21 120.4(2) . . ?
O2 C20 N6 112.7(3) . . ?
C22 C21 C20 118.3(3) . . ?
C22 C21 C26 117.7(3) . . ?
C26 C21 C20 124.0(3) . . ?
C21 C22 H22 119.1 . . ?
C23 C22 C21 121.9(3) . . ?
C23 C22 H22 119.1 . . ?
C22 C23 H23 119.5 . . ?
C22 C23 C24 121.1(3) . . ?
C24 C23 H23 119.5 . . ?
C23 C24 C25 117.0(3) . . ?
N8 C24 C23 122.4(3) . . ?
N8 C24 C25 120.5(3) . . ?
C24 C25 H25 119.6 . . ?
C26 C25 C24 120.9(3) . . ?
C26 C25 H25 119.6 . . ?
C21 C26 H26 119.3 . . ?
C25 C26 C21 121.4(3) . . ?
C25 C26 H26 119.3 . . ?
H27A C27 H27B 109.5 . . ?
H27A C27 H27C 109.5 . . ?
H27B C27 H27C 109.5 . . ?
N8 C27 H27A 109.5 . . ?
N8 C27 H27B 109.5 . . ?
N8 C27 H27C 109.5 . . ?
H28A C28 H28B 109.5 . . ?
H28A C28 H28C 109.5 . . ?
H28B C28 H28C 109.5 . . ?
N8 C28 H28A 109.5 . . ?
N8 C28 H28B 109.5 . . ?
N8 C28 H28C 109.5 . . ?
C1 N1 B1 128.9(2) . . ?
C5 N1 B1 111.3(2) . . ?
C5 N1 C1 119.8(2) . . ?
C5 N2 B2 139.3(2) . . ?
C5 N2 N3 109.9(2) . . ?
N3 N2 B2 109.6(2) . . ?
C6 N3 B1 141.7(2) . . ?
C6 N3 N2 107.5(2) . . ?
N2 N3 B1 110.2(2) . . ?
C10 N4 C13 121.5(3) . . ?
C10 N4 C14 120.8(3) . . ?
C13 N4 C14 117.7(2) . . ?
C15 N5 B3 128.5(2) . . ?
C19 N5 B3 111.4(2) . . ?
C19 N5 C15 120.1(2) . . ?
C20 N6 B3 140.6(2) . . ?
C20 N6 N7 108.5(2) . . ?
N7 N6 B3 110.6(2) . . ?
C19 N7 B4 140.2(3) . . ?
C19 N7 N6 110.2(2) . . ?
N6 N7 B4 109.2(2) . . ?
C24 N8 C27 119.4(3) . . ?
C24 N8 C28 120.2(3) . . ?
C28 N8 C27 117.4(3) . . ?
C6 O1 B2 111.6(2) . . ?
C20 O2 B4 112.5(2) . . ?

loop_
_geom_bond_atom_site_label_1
_geom_bond_atom_site_label_2
_geom_bond_distance
_geom_bond_site_symmetry_2
_geom_bond_publ_flag
B1 F1 1.379(3) . ?
B1 F2 1.363(4) . ?
B1 N1 1.582(4) . ?
B1 N3 1.579(4) . ?
B2 F3 1.369(4) . ?
B2 F4 1.374(4) . ?
B2 N2 1.542(4) . ?
B2 O1 1.519(4) . ?
B3 F5 1.372(4) . ?
B3 F6 1.375(4) . ?
B3 N5 1.583(4) . ?
B3 N6 1.582(4) . ?
B4 F7 1.372(4) . ?
B4 F8 1.378(4) . ?
B4 N7 1.556(4) . ?
B4 O2 1.501(4) . ?
C1 C2 1.368(4) . ?
C1 C15 1.494(4) . ?
C1 N1 1.375(4) . ?
C2 H2 0.9500 . ?
C2 C3 1.411(4) . ?
C3 H3 0.9500 . ?
C3 C4 1.355(4) . ?
C4 H4 0.9500 . ?
C4 C5 1.418(4) . ?
C5 N1 1.359(3) . ?
C5 N2 1.333(4) . ?
C6 C7 1.452(4) . ?
C6 N3 1.324(4) . ?
C6 O1 1.313(3) . ?
C7 C8 1.392(4) . ?
C7 C12 1.404(4) . ?
C8 H8 0.9500 . ?
C8 C9 1.380(4) . ?
C9 H9 0.9500 . ?
C9 C10 1.415(4) . ?
C10 C11 1.409(4) . ?
C10 N4 1.375(4) . ?
C11 H11 0.9500 . ?
C11 C12 1.385(4) . ?
C12 H12 0.9500 . ?
C13 H13A 0.9800 . ?
C13 H13B 0.9800 . ?
C13 H13C 0.9800 . ?
C13 N4 1.442(4) . ?
C14 H14A 0.9800 . ?
C14 H14B 0.9800 . ?
C14 H14C 0.9800 . ?
C14 N4 1.451(4) . ?
C15 C16 1.365(4) . ?
C15 N5 1.377(4) . ?
C16 H16 0.9500 . ?
C16 C17 1.412(4) . ?
C17 H17 0.9500 . ?
C17 C18 1.372(4) . ?
C18 H18 0.9500 . ?
C18 C19 1.411(4) . ?
C19 N5 1.357(3) . ?
C19 N7 1.338(4) . ?
C20 C21 1.450(4) . ?
C20 N6 1.328(4) . ?
C20 O2 1.319(3) . ?
C21 C22 1.389(4) . ?
C21 C26 1.397(4) . ?
C22 H22 0.9500 . ?
C22 C23 1.371(4) . ?
C23 H23 0.9500 . ?
C23 C24 1.405(4) . ?
C24 C25 1.418(4) . ?
C24 N8 1.375(4) . ?
C25 H25 0.9500 . ?
C25 C26 1.373(4) . ?
C26 H26 0.9500 . ?
C27 H27A 0.9800 . ?
C27 H27B 0.9800 . ?
C27 H27C 0.9800 . ?
C27 N8 1.464(4) . ?
C28 H28A 0.9800 . ?
C28 H28B 0.9800 . ?
C28 H28C 0.9800 . ?
C28 N8 1.455(4) . ?
N2 N3 1.420(3) . ?
N6 N7 1.403(3) . ?
